data_7010841
loop_
_publ_author_name
'John F. Gallagher'
'Peter Butler'
'Richard D. A. Hudson'
'Anthony R. Manning'

_publ_section_title
;
 Synthesis, characterisation and some reactions of alkynyl derivatives
 [Ni(\h5-C5H5)(PPh3)CCX]
;
_journal_issue 1
_journal_name_full 'J. Chem. Soc., Dalton Trans.'
_journal_page_first 75
_journal_page_last 82
_journal_paper_doi 10.1039/b104442g
_journal_year 2002
_chemical_formula_sum 'C26 H21 Ni O P'
_chemical_formula_weight 439.11
_chemical_name_systematic ' ? '
_space_group_IT_number 61
_symmetry_space_group_name_Hall '-P 2ac 2ab'
_symmetry_space_group_name_H-M 'P b c a'
_atom_sites_solution_hydrogens geom
_atom_sites_solution_primary direct
_atom_sites_solution_secondary difmap
_audit_creation_method SHELXL-97
_cell_angle_alpha 90
_cell_angle_beta 90
_cell_angle_gamma 90
_cell_formula_units_Z 8
_cell_length_a 10.2026(14)
_cell_length_b 16.4365(18)
_cell_length_c 26.152(2)
_cell_measurement_temperature 297(2)
_cell_volume 4385.6(8)
_computing_structure_refinement 'SHELXL-97 (Sheldrick, 1997)'
_computing_structure_solution 'SHELXS-97 (Sheldrick, 1990)'
_diffrn_ambient_temperature 297(2)
_diffrn_measured_fraction_theta_full 1.00
_diffrn_measured_fraction_theta_max 1.00
_diffrn_radiation_monochromator graphite
_diffrn_radiation_source 'fine-focus sealed tube'
_diffrn_radiation_type MoK\a
_diffrn_radiation_wavelength 0.71073
_diffrn_reflns_av_R_equivalents 0.0412
_diffrn_reflns_av_sigmaI/netI 0.0963
_diffrn_reflns_limit_h_max 13
_diffrn_reflns_limit_h_min -1
_diffrn_reflns_limit_k_max 21
_diffrn_reflns_limit_k_min -1
_diffrn_reflns_limit_l_max 34
_diffrn_reflns_limit_l_min -1
_diffrn_reflns_number 6439
_diffrn_reflns_theta_full 28.0
_diffrn_reflns_theta_max 28.00
_diffrn_reflns_theta_min 2.48
_exptl_absorpt_coefficient_mu 0.971
_exptl_absorpt_correction_T_max 0.958
_exptl_absorpt_correction_T_min 0.642
_exptl_absorpt_correction_type psi-scan
_exptl_crystal_colour colourless
_exptl_crystal_density_diffrn 1.330
_exptl_crystal_density_method 'not measured'
_exptl_crystal_description block
_exptl_crystal_F_000 1824
_exptl_crystal_size_max 0.50
_exptl_crystal_size_mid 0.15
_exptl_crystal_size_min 0.05
_refine_diff_density_max 0.30
_refine_diff_density_min -0.23
_refine_diff_density_rms 0.06
_refine_ls_extinction_method none
_refine_ls_goodness_of_fit_ref 0.993
_refine_ls_hydrogen_treatment mixed
_refine_ls_matrix_type full
_refine_ls_number_parameters 266
_refine_ls_number_reflns 5249
_refine_ls_number_restraints 1
_refine_ls_restrained_S_all 0.993
_refine_ls_R_factor_all 0.1684
_refine_ls_R_factor_gt 0.0621
_refine_ls_shift/su_max 0.001
_refine_ls_shift/su_mean 0.000
_refine_ls_structure_factor_coef Fsqd
_refine_ls_weighting_details 'w=1/[\s^2^(Fo^2^)+(0.0358P)^2^+0.6212P] where P=(Fo^2^+2Fc^2^)/3'
_refine_ls_weighting_scheme calc
_refine_ls_wR_factor_gt 0.0990
_refine_ls_wR_factor_ref 0.1289
_reflns_number_gt 2300
_reflns_number_total 5249
_reflns_threshold_expression >2\s(I)
_cod_data_source_file b104442g.txt
_cod_data_source_block II
_cod_depositor_comments
;
The following automatic conversions were performed:

'_exptl_absorpt_correction_type' tag value 'psi-scans' was replaced
with 'psi-scan' value.

Automatic conversion script
Id: cif_fix_values 1646 2011-03-28 12:23:43Z adriana 

The following automatic conversions were performed:

'_refine_ls_weighting_scheme' value 'calc
w=1/[\s^2^(Fo^2^)+(0.0358P)^2^+0.6212P] where P=(Fo^2^+2Fc^2^)/3' was
changed to 'calc'. New tag '_refine_ls_weighting_details' was
created. The value of the new tag was set to
'w=1/[\s^2^(Fo^2^)+(0.0358P)^2^+0.6212P] where P=(Fo^2^+2Fc^2^)/3'.

Automatic conversion script
Id: cif_fix_values 3143 2015-03-26 13:38:13Z robertas 
;
_cod_original_cell_volume 4385.5(8)
_cod_database_code 7010841

loop_
_symmetry_equiv_pos_as_xyz
'x, y, z'
'-x+1/2, -y, z+1/2'
'-x, y+1/2, -z+1/2'
'x+1/2, -y+1/2, -z'
'-x, -y, -z'
'x-1/2, y, -z-1/2'
'x, -y-1/2, z-1/2'
'-x-1/2, y-1/2, z'

loop_
_atom_site_label
_atom_site_type_symbol
_atom_site_fract_x
_atom_site_fract_y
_atom_site_fract_z
_atom_site_U_iso_or_equiv
_atom_site_adp_type
_atom_site_occupancy
_atom_site_calc_flag
_atom_site_refinement_flags
_atom_site_disorder_assembly
_atom_site_disorder_group
Ni1 Ni 0.72843(5) 0.15275(3) 0.436134(19) 0.05437(18) Uani 1 d . . .
P1 P 0.75745(11) 0.21863(6) 0.36638(4) 0.0469(3) Uani 1 d . . .
O1 O 0.2327(4) 0.0699(3) 0.39968(17) 0.1086(13) Uani 1 d . . .
C1 C 0.5524(5) 0.1368(2) 0.42714(16) 0.0597(12) Uani 1 d . . .
C2 C 0.4364(5) 0.1242(3) 0.42373(18) 0.0660(13) Uani 1 d . . .
C3 C 0.2978(6) 0.1105(3) 0.4247(3) 0.0855(18) Uani 1 d D . .
H3A H 0.264(5) 0.132(3) 0.4547(16) 0.14(3) Uiso 1 d D . .
C11 C 0.8279(6) 0.0528(4) 0.4702(2) 0.0924(18) Uani 1 d . . .
H11 H 0.8261 -0.0012 0.4597 0.111 Uiso 1 calc R . .
C12 C 0.9162(6) 0.1105(5) 0.4555(2) 0.098(2) Uani 1 d . . .
H12 H 0.9831 0.1033 0.4318 0.118 Uiso 1 calc R . .
C13 C 0.8887(6) 0.1834(4) 0.4825(2) 0.095(2) Uani 1 d . . .
H13 H 0.9347 0.2320 0.4795 0.114 Uiso 1 calc R . .
C14 C 0.7829(7) 0.1701(4) 0.51366(19) 0.0944(18) Uani 1 d . . .
H14 H 0.7469 0.2071 0.5366 0.113 Uiso 1 calc R . .
C15 C 0.7388(6) 0.0908(4) 0.50477(18) 0.0815(15) Uani 1 d . . .
H15 H 0.6644 0.0671 0.5189 0.098 Uiso 1 calc R . .
C21 C 0.9068(4) 0.2808(3) 0.36460(15) 0.0496(10) Uani 1 d . . .
C22 C 0.9027(4) 0.3634(3) 0.37451(16) 0.0590(12) Uani 1 d . . .
H22 H 0.8227 0.3886 0.3808 0.071 Uiso 1 calc R . .
C23 C 1.0163(5) 0.4086(3) 0.37509(18) 0.0735(15) Uani 1 d . . .
H23 H 1.0121 0.4640 0.3819 0.088 Uiso 1 calc R . .
C24 C 1.1343(5) 0.3736(3) 0.36595(19) 0.0700(14) Uani 1 d . . .
H24 H 1.2103 0.4048 0.3663 0.084 Uiso 1 calc R . .
C25 C 1.1402(5) 0.2911(3) 0.35603(17) 0.0717(14) Uani 1 d . . .
H25 H 1.2207 0.2666 0.3496 0.086 Uiso 1 calc R . .
C26 C 1.0276(4) 0.2448(3) 0.35565(17) 0.0634(12) Uani 1 d . . .
H26 H 1.0326 0.1892 0.3494 0.076 Uiso 1 calc R . .
C31 C 0.6312(4) 0.2932(3) 0.35198(16) 0.0509(11) Uani 1 d . . .
C32 C 0.6044(5) 0.3166(3) 0.30212(19) 0.0710(14) Uani 1 d . . .
H32 H 0.6407 0.2880 0.2749 0.085 Uiso 1 calc R . .
C33 C 0.5233(5) 0.3827(4) 0.2930(2) 0.0916(18) Uani 1 d . . .
H33 H 0.5048 0.3982 0.2596 0.110 Uiso 1 calc R . .
C34 C 0.4703(5) 0.4253(3) 0.3331(3) 0.0881(18) Uani 1 d . . .
H34 H 0.4187 0.4708 0.3267 0.106 Uiso 1 calc R . .
C35 C 0.4931(5) 0.4011(3) 0.3822(2) 0.0733(14) Uani 1 d . . .
H35 H 0.4550 0.4288 0.4094 0.088 Uiso 1 calc R . .
C36 C 0.5734(4) 0.3349(3) 0.39122(18) 0.0603(12) Uani 1 d . . .
H36 H 0.5883 0.3183 0.4247 0.072 Uiso 1 calc R . .
C41 C 0.7736(4) 0.1546(3) 0.30993(14) 0.0517(10) Uani 1 d . . .
C42 C 0.7219(5) 0.0774(3) 0.31146(17) 0.0676(13) Uani 1 d . . .
H42 H 0.6789 0.0592 0.3407 0.081 Uiso 1 calc R . .
C43 C 0.7342(6) 0.0266(3) 0.2693(2) 0.0937(18) Uani 1 d . . .
H43 H 0.6986 -0.0255 0.2701 0.112 Uiso 1 calc R . .
C44 C 0.7981(6) 0.0528(4) 0.2265(2) 0.0955(19) Uani 1 d . . .
H44 H 0.8055 0.0185 0.1984 0.115 Uiso 1 calc R . .
C45 C 0.8520(6) 0.1299(4) 0.22463(18) 0.0835(16) Uani 1 d . . .
H45 H 0.8965 0.1474 0.1956 0.100 Uiso 1 calc R . .
C46 C 0.8389(5) 0.1805(3) 0.26625(17) 0.0698(14) Uani 1 d . . .
H46 H 0.8742 0.2326 0.2651 0.084 Uiso 1 calc R . .

loop_
_atom_site_aniso_label
_atom_site_aniso_U_11
_atom_site_aniso_U_22
_atom_site_aniso_U_33
_atom_site_aniso_U_23
_atom_site_aniso_U_13
_atom_site_aniso_U_12
Ni1 0.0622(3) 0.0550(3) 0.0459(3) 0.0021(3) 0.0022(3) -0.0028(3)
P1 0.0493(6) 0.0464(5) 0.0450(5) -0.0022(5) 0.0005(6) -0.0037(6)
O1 0.083(3) 0.118(3) 0.125(3) -0.010(3) 0.004(3) -0.021(3)
C1 0.075(3) 0.045(3) 0.059(3) 0.004(2) 0.012(3) -0.004(2)
C2 0.064(3) 0.062(3) 0.072(3) 0.002(2) 0.003(3) -0.004(3)
C3 0.084(5) 0.060(3) 0.112(5) -0.014(3) 0.012(4) -0.006(3)
C11 0.111(5) 0.081(4) 0.085(4) 0.023(3) 0.001(4) 0.026(4)
C12 0.078(4) 0.142(6) 0.075(4) 0.035(4) 0.000(3) 0.018(4)
C13 0.096(5) 0.112(5) 0.078(4) 0.024(4) -0.037(4) -0.024(4)
C14 0.130(5) 0.104(5) 0.050(3) 0.001(3) -0.006(4) 0.004(4)
C15 0.097(4) 0.092(4) 0.056(3) 0.026(3) -0.001(3) -0.005(4)
C21 0.051(3) 0.051(3) 0.047(2) 0.005(2) -0.002(2) -0.002(2)
C22 0.055(3) 0.051(3) 0.071(3) -0.003(2) -0.008(2) -0.002(2)
C23 0.072(4) 0.057(3) 0.092(4) 0.007(3) -0.017(3) -0.015(3)
C24 0.054(3) 0.081(4) 0.075(3) 0.018(3) -0.013(3) -0.022(3)
C25 0.051(3) 0.091(4) 0.072(3) 0.005(3) 0.000(3) -0.001(3)
C26 0.061(3) 0.056(3) 0.073(3) 0.005(2) 0.006(3) -0.001(3)
C31 0.046(2) 0.053(3) 0.055(3) 0.001(2) 0.000(2) -0.003(2)
C32 0.061(3) 0.086(4) 0.066(3) 0.009(3) -0.001(3) 0.005(3)
C33 0.075(4) 0.121(5) 0.079(4) 0.031(4) -0.004(3) 0.020(4)
C34 0.061(4) 0.085(4) 0.118(5) 0.032(4) 0.006(4) 0.020(3)
C35 0.051(3) 0.074(3) 0.095(4) -0.007(3) 0.010(3) 0.005(3)
C36 0.054(3) 0.063(3) 0.065(3) 0.001(3) 0.005(2) 0.004(2)
C41 0.054(2) 0.054(2) 0.048(2) -0.008(2) -0.001(2) 0.000(2)
C42 0.078(3) 0.066(3) 0.059(3) -0.012(2) -0.003(3) -0.014(3)
C43 0.116(5) 0.074(3) 0.091(4) -0.030(3) -0.011(4) -0.019(4)
C44 0.106(5) 0.107(5) 0.073(4) -0.047(4) -0.009(3) 0.002(4)
C45 0.095(4) 0.110(4) 0.045(3) -0.022(3) 0.002(3) -0.006(4)
C46 0.081(3) 0.072(3) 0.056(3) -0.009(2) 0.007(3) -0.008(3)

loop_
_atom_type_symbol
_atom_type_description
_atom_type_scat_dispersion_real
_atom_type_scat_dispersion_imag
_atom_type_scat_source
C C 0.0033 0.0016 'International Tables Vol C Tables 4.2.6.8 and 6.1.1.4'
H H 0.0000 0.0000 'International Tables Vol C Tables 4.2.6.8 and 6.1.1.4'
O O 0.0106 0.0060 'International Tables Vol C Tables 4.2.6.8 and 6.1.1.4'
P P 0.1023 0.0942 'International Tables Vol C Tables 4.2.6.8 and 6.1.1.4'
Ni Ni 0.3393 1.1124 'International Tables Vol C Tables 4.2.6.8 and 6.1.1.4'

loop_
_geom_angle_atom_site_label_1
_geom_angle_atom_site_label_2
_geom_angle_atom_site_label_3
_geom_angle
_geom_angle_site_symmetry_1
_geom_angle_site_symmetry_3
_geom_angle_publ_flag
C1 Ni1 C15 95.2(2) . . ?
C1 Ni1 C13 150.9(3) . . ?
C15 Ni1 C13 64.9(2) . . ?
C1 Ni1 C12 151.5(2) . . ?
C15 Ni1 C12 65.2(2) . . ?
C13 Ni1 C12 39.5(2) . . ?
C1 Ni1 C14 113.5(2) . . ?
C15 Ni1 C14 39.0(2) . . ?
C13 Ni1 C14 37.9(2) . . ?
C12 Ni1 C14 64.8(2) . . ?
C1 Ni1 C11 114.3(2) . . ?
C15 Ni1 C11 39.73(19) . . ?
C13 Ni1 C11 64.6(2) . . ?
C12 Ni1 C11 37.6(2) . . ?
C14 Ni1 C11 65.1(2) . . ?
C1 Ni1 P1 95.65(14) . . ?
C15 Ni1 P1 169.07(17) . . ?
C13 Ni1 P1 105.24(17) . . ?
C12 Ni1 P1 104.30(17) . . ?
C14 Ni1 P1 135.21(19) . . ?
C11 Ni1 P1 132.98(18) . . ?
C31 P1 C41 106.63(19) . . ?
C31 P1 C21 101.97(19) . . ?
C41 P1 C21 103.06(19) . . ?
C31 P1 Ni1 114.82(14) . . ?
C41 P1 Ni1 114.25(14) . . ?
C21 P1 Ni1 114.70(13) . . ?
C2 C1 Ni1 176.4(4) . . ?
C1 C2 C3 174.6(6) . . ?
O1 C3 C2 130.8(6) . . ?
O1 C3 H3A 119(4) . . ?
C2 C3 H3A 109(4) . . ?
C12 C11 C15 107.1(6) . . ?
C12 C11 Ni1 70.1(3) . . ?
C15 C11 Ni1 67.8(3) . . ?
C12 C11 H11 126.4 . . ?
C15 C11 H11 126.4 . . ?
Ni1 C11 H11 127.2 . . ?
C11 C12 C13 108.5(6) . . ?
C11 C12 Ni1 72.3(3) . . ?
C13 C12 Ni1 70.2(3) . . ?
C11 C12 H12 125.7 . . ?
C13 C12 H12 125.7 . . ?
Ni1 C12 H12 123.5 . . ?
C14 C13 C12 108.4(6) . . ?
C14 C13 Ni1 72.0(3) . . ?
C12 C13 Ni1 70.3(3) . . ?
C14 C13 H13 125.8 . . ?
C12 C13 H13 125.8 . . ?
Ni1 C13 H13 123.5 . . ?
C13 C14 C15 107.7(6) . . ?
C13 C14 Ni1 70.1(3) . . ?
C15 C14 Ni1 68.4(3) . . ?
C13 C14 H14 126.2 . . ?
C15 C14 H14 126.2 . . ?
Ni1 C14 H14 126.9 . . ?
C14 C15 C11 108.0(5) . . ?
C14 C15 Ni1 72.7(3) . . ?
C11 C15 Ni1 72.4(3) . . ?
C14 C15 H15 126.0 . . ?
C11 C15 H15 126.0 . . ?
Ni1 C15 H15 120.7 . . ?
C22 C21 C26 118.5(4) . . ?
C22 C21 P1 121.1(3) . . ?
C26 C21 P1 120.3(3) . . ?
C23 C22 C21 120.4(4) . . ?
C23 C22 H22 119.8 . . ?
C21 C22 H22 119.8 . . ?
C24 C23 C22 121.2(5) . . ?
C24 C23 H23 119.4 . . ?
C22 C23 H23 119.4 . . ?
C23 C24 C25 119.2(5) . . ?
C23 C24 H24 120.4 . . ?
C25 C24 H24 120.4 . . ?
C26 C25 C24 120.4(5) . . ?
C26 C25 H25 119.8 . . ?
C24 C25 H25 119.8 . . ?
C25 C26 C21 120.3(4) . . ?
C25 C26 H26 119.8 . . ?
C21 C26 H26 119.8 . . ?
C36 C31 C32 118.8(4) . . ?
C36 C31 P1 119.2(3) . . ?
C32 C31 P1 121.4(4) . . ?
C33 C32 C31 119.7(5) . . ?
C33 C32 H32 120.1 . . ?
C31 C32 H32 120.1 . . ?
C34 C33 C32 120.3(5) . . ?
C34 C33 H33 119.8 . . ?
C32 C33 H33 119.8 . . ?
C35 C34 C33 120.2(5) . . ?
C35 C34 H34 119.9 . . ?
C33 C34 H34 119.9 . . ?
C34 C35 C36 119.4(5) . . ?
C34 C35 H35 120.3 . . ?
C36 C35 H35 120.3 . . ?
C31 C36 C35 121.5(5) . . ?
C31 C36 H36 119.3 . . ?
C35 C36 H36 119.3 . . ?
C42 C41 C46 119.4(4) . . ?
C42 C41 P1 118.4(3) . . ?
C46 C41 P1 122.2(3) . . ?
C41 C42 C43 119.8(5) . . ?
C41 C42 H42 120.1 . . ?
C43 C42 H42 120.1 . . ?
C44 C43 C42 120.3(5) . . ?
C44 C43 H43 119.9 . . ?
C42 C43 H43 119.9 . . ?
C43 C44 C45 120.6(5) . . ?
C43 C44 H44 119.7 . . ?
C45 C44 H44 119.7 . . ?
C46 C45 C44 119.1(5) . . ?
C46 C45 H45 120.4 . . ?
C44 C45 H45 120.4 . . ?
C45 C46 C41 120.8(5) . . ?
C45 C46 H46 119.6 . . ?
C41 C46 H46 119.6 . . ?

loop_
_geom_bond_atom_site_label_1
_geom_bond_atom_site_label_2
_geom_bond_distance
_geom_bond_site_symmetry_2
_geom_bond_publ_flag
Ni1 C1 1.830(5) . ?
Ni1 C15 2.066(4) . ?
Ni1 C13 2.097(5) . ?
Ni1 C12 2.099(6) . ?
Ni1 C14 2.121(5) . ?
Ni1 C11 2.127(5) . ?
Ni1 P1 2.1418(11) . ?
P1 C31 1.818(4) . ?
P1 C41 1.821(4) . ?
P1 C21 1.835(4) . ?
O1 C3 1.147(6) . ?
C1 C2 1.205(6) . ?
C2 C3 1.432(8) . ?
C3 H3A 0.93(3) . ?
C11 C12 1.364(7) . ?
C11 C15 1.426(7) . ?
C11 H11 0.9300 . ?
C12 C13 1.418(7) . ?
C12 H12 0.9300 . ?
C13 C14 1.370(7) . ?
C13 H13 0.9300 . ?
C14 C15 1.398(7) . ?
C14 H14 0.9300 . ?
C15 H15 0.9300 . ?
C21 C22 1.384(5) . ?
C21 C26 1.386(5) . ?
C22 C23 1.376(6) . ?
C22 H22 0.9300 . ?
C23 C24 1.355(6) . ?
C23 H23 0.9300 . ?
C24 C25 1.382(6) . ?
C24 H24 0.9300 . ?
C25 C26 1.378(6) . ?
C25 H25 0.9300 . ?
C26 H26 0.9300 . ?
C31 C36 1.368(5) . ?
C31 C32 1.386(6) . ?
C32 C33 1.386(6) . ?
C32 H32 0.9300 . ?
C33 C34 1.371(7) . ?
C33 H33 0.9300 . ?
C34 C35 1.365(6) . ?
C34 H34 0.9300 . ?
C35 C36 1.382(6) . ?
C35 H35 0.9300 . ?
C36 H36 0.9300 . ?
C41 C42 1.374(6) . ?
C41 C46 1.389(5) . ?
C42 C43 1.390(6) . ?
C42 H42 0.9300 . ?
C43 C44 1.363(7) . ?
C43 H43 0.9300 . ?
C44 C45 1.383(7) . ?
C44 H44 0.9300 . ?
C45 C46 1.376(6) . ?
C45 H45 0.9300 . ?
C46 H46 0.9300 . ?

loop_
_geom_torsion_atom_site_label_1
_geom_torsion_atom_site_label_2
_geom_torsion_atom_site_label_3
_geom_torsion_atom_site_label_4
_geom_torsion
_geom_torsion_site_symmetry_1
_geom_torsion_site_symmetry_2
_geom_torsion_site_symmetry_3
_geom_torsion_site_symmetry_4
_geom_torsion_publ_flag
C1 Ni1 P1 C31 42.4(2) . . . . ?
C15 Ni1 P1 C31 -142.4(9) . . . . ?
C13 Ni1 P1 C31 -117.2(3) . . . . ?
C12 Ni1 P1 C31 -158.0(3) . . . . ?
C14 Ni1 P1 C31 -89.5(3) . . . . ?
C11 Ni1 P1 C31 173.5(3) . . . . ?
C1 Ni1 P1 C41 -81.2(2) . . . . ?
C15 Ni1 P1 C41 93.9(9) . . . . ?
C13 Ni1 P1 C41 119.2(3) . . . . ?
C12 Ni1 P1 C41 78.3(3) . . . . ?
C14 Ni1 P1 C41 146.8(3) . . . . ?
C11 Ni1 P1 C41 49.9(3) . . . . ?
C1 Ni1 P1 C21 160.1(2) . . . . ?
C15 Ni1 P1 C21 -24.8(10) . . . . ?
C13 Ni1 P1 C21 0.5(3) . . . . ?
C12 Ni1 P1 C21 -40.4(3) . . . . ?
C14 Ni1 P1 C21 28.1(3) . . . . ?
C11 Ni1 P1 C21 -68.8(3) . . . . ?
C1 Ni1 C11 C12 173.7(4) . . . . ?
C15 Ni1 C11 C12 -119.1(6) . . . . ?
C13 Ni1 C11 C12 -38.4(4) . . . . ?
C14 Ni1 C11 C12 -80.5(4) . . . . ?
P1 Ni1 C11 C12 49.0(5) . . . . ?
C1 Ni1 C11 C15 -67.3(4) . . . . ?
C13 Ni1 C11 C15 80.6(4) . . . . ?
C12 Ni1 C11 C15 119.1(6) . . . . ?
C14 Ni1 C11 C15 38.6(3) . . . . ?
P1 Ni1 C11 C15 168.1(3) . . . . ?
C15 C11 C12 C13 3.2(6) . . . . ?
Ni1 C11 C12 C13 61.1(4) . . . . ?
C15 C11 C12 Ni1 -57.9(4) . . . . ?
C1 Ni1 C12 C11 -12.1(7) . . . . ?
C15 Ni1 C12 C11 38.0(3) . . . . ?
C13 Ni1 C12 C11 118.0(5) . . . . ?
C14 Ni1 C12 C11 81.2(4) . . . . ?
P1 Ni1 C12 C11 -145.2(4) . . . . ?
C1 Ni1 C12 C13 -130.2(5) . . . . ?
C15 Ni1 C12 C13 -80.0(4) . . . . ?
C14 Ni1 C12 C13 -36.8(3) . . . . ?
C11 Ni1 C12 C13 -118.0(5) . . . . ?
P1 Ni1 C12 C13 96.7(3) . . . . ?
C11 C12 C13 C14 -0.2(7) . . . . ?
Ni1 C12 C13 C14 62.3(4) . . . . ?
C11 C12 C13 Ni1 -62.5(4) . . . . ?
C1 Ni1 C13 C14 13.5(7) . . . . ?
C15 Ni1 C13 C14 -37.2(4) . . . . ?
C12 Ni1 C13 C14 -118.0(5) . . . . ?
C11 Ni1 C13 C14 -81.3(4) . . . . ?
P1 Ni1 C13 C14 147.9(4) . . . . ?
C1 Ni1 C13 C12 131.5(5) . . . . ?
C15 Ni1 C13 C12 80.8(4) . . . . ?
C14 Ni1 C13 C12 118.0(5) . . . . ?
C11 Ni1 C13 C12 36.6(3) . . . . ?
P1 Ni1 C13 C12 -94.1(4) . . . . ?
C12 C13 C14 C15 -3.1(6) . . . . ?
Ni1 C13 C14 C15 58.2(4) . . . . ?
C12 C13 C14 Ni1 -61.3(4) . . . . ?
C1 Ni1 C14 C13 -172.9(4) . . . . ?
C15 Ni1 C14 C13 119.4(6) . . . . ?
C12 Ni1 C14 C13 38.4(4) . . . . ?
C11 Ni1 C14 C13 80.1(4) . . . . ?
P1 Ni1 C14 C13 -46.7(5) . . . . ?
C1 Ni1 C14 C15 67.7(4) . . . . ?
C13 Ni1 C14 C15 -119.4(6) . . . . ?
C12 Ni1 C14 C15 -81.0(4) . . . . ?
C11 Ni1 C14 C15 -39.3(4) . . . . ?
P1 Ni1 C14 C15 -166.1(3) . . . . ?
C13 C14 C15 C11 5.0(6) . . . . ?
Ni1 C14 C15 C11 64.3(3) . . . . ?
C13 C14 C15 Ni1 -59.3(4) . . . . ?
C12 C11 C15 C14 -5.1(6) . . . . ?
Ni1 C11 C15 C14 -64.4(4) . . . . ?
C12 C11 C15 Ni1 59.3(4) . . . . ?
C1 Ni1 C15 C14 -121.6(4) . . . . ?
C13 Ni1 C15 C14 36.2(4) . . . . ?
C12 Ni1 C15 C14 80.0(4) . . . . ?
C11 Ni1 C15 C14 116.0(5) . . . . ?
P1 Ni1 C15 C14 63.3(11) . . . . ?
C1 Ni1 C15 C11 122.4(4) . . . . ?
C13 Ni1 C15 C11 -79.8(4) . . . . ?
C12 Ni1 C15 C11 -36.0(4) . . . . ?
C14 Ni1 C15 C11 -116.0(5) . . . . ?
P1 Ni1 C15 C11 -52.7(11) . . . . ?
C31 P1 C21 C22 26.1(4) . . . . ?
C41 P1 C21 C22 136.6(4) . . . . ?
Ni1 P1 C21 C22 -98.6(3) . . . . ?
C31 P1 C21 C26 -157.0(4) . . . . ?
C41 P1 C21 C26 -46.6(4) . . . . ?
Ni1 P1 C21 C26 78.2(4) . . . . ?
C26 C21 C22 C23 0.4(7) . . . . ?
P1 C21 C22 C23 177.3(3) . . . . ?
C21 C22 C23 C24 0.1(7) . . . . ?
C22 C23 C24 C25 -0.2(8) . . . . ?
C23 C24 C25 C26 -0.3(8) . . . . ?
C24 C25 C26 C21 0.8(7) . . . . ?
C22 C21 C26 C25 -0.8(7) . . . . ?
P1 C21 C26 C25 -177.8(3) . . . . ?
C41 P1 C31 C36 162.4(3) . . . . ?
C21 P1 C31 C36 -89.9(4) . . . . ?
Ni1 P1 C31 C36 34.8(4) . . . . ?
C41 P1 C31 C32 -26.2(4) . . . . ?
C21 P1 C31 C32 81.6(4) . . . . ?
Ni1 P1 C31 C32 -153.8(3) . . . . ?
C36 C31 C32 C33 1.9(7) . . . . ?
P1 C31 C32 C33 -169.5(4) . . . . ?
C31 C32 C33 C34 0.4(8) . . . . ?
C32 C33 C34 C35 -2.5(9) . . . . ?
C33 C34 C35 C36 2.1(8) . . . . ?
C32 C31 C36 C35 -2.3(6) . . . . ?
P1 C31 C36 C35 169.3(3) . . . . ?
C34 C35 C36 C31 0.4(7) . . . . ?
C31 P1 C41 C42 -105.2(4) . . . . ?
C21 P1 C41 C42 147.9(4) . . . . ?
Ni1 P1 C41 C42 22.8(4) . . . . ?
C31 P1 C41 C46 76.4(4) . . . . ?
C21 P1 C41 C46 -30.5(4) . . . . ?
Ni1 P1 C41 C46 -155.6(3) . . . . ?
C46 C41 C42 C43 -0.7(7) . . . . ?
P1 C41 C42 C43 -179.1(4) . . . . ?
C41 C42 C43 C44 0.5(8) . . . . ?
C42 C43 C44 C45 0.3(9) . . . . ?
C43 C44 C45 C46 -0.8(9) . . . . ?
C44 C45 C46 C41 0.6(8) . . . . ?
C42 C41 C46 C45 0.2(7) . . . . ?
P1 C41 C46 C45 178.5(4) . . . . ?
